data_7119284
loop_
_publ_author_name
'Ye, Ke-Yin'
'Bursch, Markus'
'Qu, Zheng-Wang'
'Daniliuc, Constantin G.'
'Grimme, Stefan'
'Kehr, Gerald'
'Erker, Gerhard'

_publ_section_title
;
 Reversible formylborane/SO2 coupling at a frustrated Lewis pair
 framework.
;
_journal_issue 3
_journal_name_full 'Chemical communications (Cambridge, England)'
_journal_page_first 633
_journal_page_last 635
_journal_paper_doi 10.1039/c6cc07071j
_journal_volume 53
_journal_year 2017
_chemical_formula_sum 'C46 H29 B2 Cl2 F20 O3 P S'
_chemical_formula_weight 1165.24
_space_group_crystal_system triclinic
_space_group_IT_number 2
_space_group_name_Hall '-P 1'
_space_group_name_H-M_alt 'P -1'
_symmetry_space_group_name_Hall '-P 1'
_symmetry_space_group_name_H-M 'P -1'
_atom_sites_solution_hydrogens geom
_audit_update_record
;
2016-08-29 deposited with the CCDC.
2016-12-12 downloaded from the CCDC.
;
_cell_angle_alpha 81.9990(10)
_cell_angle_beta 81.4810(10)
_cell_angle_gamma 65.8300(10)
_cell_formula_units_Z 2
_cell_length_a 10.6838(5)
_cell_length_b 11.7958(5)
_cell_length_c 20.5532(9)
_cell_measurement_reflns_used 9897
_cell_measurement_temperature 100.(2)
_cell_measurement_theta_max 27.5098
_cell_measurement_theta_min 2.2255
_cell_volume 2328.18(18)
_computing_cell_refinement 'SAINT V8.34A (Bruker AXS Inc., 2013)'
_computing_data_collection
;
APEX2 v.2014.1-1 (Bruker AXS Inc., 2014)

;
_computing_data_reduction 'SAINT V8.34A (Bruker AXS Inc., 2013)'
_computing_molecular_graphics 'XP (Sheldrick, 2014)'
_computing_publication_material 'SHELXL-2014 (Sheldrick, 2014)'
_computing_structure_refinement 'SHELXL-2014 (Sheldrick, 2014)'
_computing_structure_solution 'SHELXL-2014 (Sheldrick, 2014)'
_diffrn_ambient_temperature 100.(2)
_diffrn_detector_area_resol_mean 10.4167
_diffrn_measured_fraction_theta_full 0.999
_diffrn_measured_fraction_theta_max 0.999
_diffrn_measurement_device_type 'Bruker D8 Venture PHOTON 100 CMOS'
_diffrn_measurement_method 'omega and phi scans'
_diffrn_radiation_monochromator 'MX mirror'
_diffrn_radiation_type 'Mo K\a'
_diffrn_radiation_wavelength 0.71073
_diffrn_reflns_av_R_equivalents 0.0427
_diffrn_reflns_av_unetI/netI 0.0319
_diffrn_reflns_limit_h_max 12
_diffrn_reflns_limit_h_min -12
_diffrn_reflns_limit_k_max 14
_diffrn_reflns_limit_k_min -14
_diffrn_reflns_limit_l_max 24
_diffrn_reflns_limit_l_min -24
_diffrn_reflns_number 45435
_diffrn_reflns_theta_full 25.35
_diffrn_reflns_theta_max 25.35
_diffrn_reflns_theta_min 2.20
_diffrn_source 'Mo ImS'
_diffrn_source_type 'micro focus tube'
_exptl_absorpt_coefficient_mu 0.342
_exptl_absorpt_correction_T_max 0.97
_exptl_absorpt_correction_T_min 0.92
_exptl_absorpt_correction_type multi-scan
_exptl_absorpt_process_details
;
Bruker AXS (2014). SADABS, Version 2014/2, Bruker AXS Inc., Madison, Wisconsin,
USA.
;
_exptl_crystal_colour colourless
_exptl_crystal_density_diffrn 1.662
_exptl_crystal_density_method 'not measured'
_exptl_crystal_description prism
_exptl_crystal_F_000 1168
_exptl_crystal_size_max 0.273
_exptl_crystal_size_mid 0.137
_exptl_crystal_size_min 0.102
_refine_diff_density_max 0.369
_refine_diff_density_min -0.573
_refine_ls_extinction_method none
_refine_ls_goodness_of_fit_ref 1.020
_refine_ls_hydrogen_treatment constr
_refine_ls_matrix_type full
_refine_ls_number_parameters 682
_refine_ls_number_reflns 8509
_refine_ls_number_restraints 0
_refine_ls_restrained_S_all 1.020
_refine_ls_R_factor_all 0.0529
_refine_ls_R_factor_gt 0.0370
_refine_ls_shift/su_max 0.001
_refine_ls_shift/su_mean 0.000
_refine_ls_structure_factor_coef Fsqd
_refine_ls_weighting_details 'w=1/[\s^2^(Fo^2^)+(0.0386P)^2^+2.6947P] where P=(Fo^2^+2Fc^2^)/3'
_refine_ls_weighting_scheme calc
_refine_ls_wR_factor_gt 0.0842
_refine_ls_wR_factor_ref 0.0917
_reflns_number_gt 6859
_reflns_number_total 8509
_reflns_threshold_expression 'I > 2\s(I)'
_cod_data_source_file c6cc07071j2.cif
_cod_data_source_block erk8279
_cod_database_code 7119284

loop_
_space_group_symop_operation_xyz
'x, y, z'
'-x, -y, -z'

loop_
_atom_site_type_symbol
_atom_site_label
_atom_site_fract_x
_atom_site_fract_y
_atom_site_fract_z
_atom_site_U_iso_or_equiv
_atom_site_adp_type
_atom_site_calc_flag
_atom_site_refinement_flags_adp
_atom_site_refinement_flags_posn
_atom_site_occupancy
P P1 0.64330(6) 0.47318(5) 0.25390(3) 0.00956(12) Uani d . . 1
S S1 0.73700(6) 0.75283(5) 0.24547(3) 0.01151(12) Uani d . . 1
B B1 0.6756(3) 0.6824(2) 0.38672(12) 0.0122(5) Uani d . . 1
B B2 0.6090(3) 0.7104(2) 0.16228(12) 0.0120(5) Uani d . . 1
O O1 0.80169(15) 0.60639(14) 0.23000(7) 0.0125(3) Uani d . . 1
O O2 0.59563(15) 0.79028(14) 0.21866(7) 0.0124(3) Uani d . . 1
O O3 0.70793(16) 0.75723(14) 0.31813(7) 0.0132(3) Uani d . . 1
C C1 0.5698(2) 0.5643(2) 0.32494(10) 0.0111(4) Uani d . . 1
H H1A 0.5213 0.6531 0.3094 0.013 Uiso calc U R 1
H H1B 0.501 0.536 0.3515 0.013 Uiso calc U R 1
C C2 0.6809(2) 0.5522(2) 0.36927(10) 0.0111(4) Uani d . . 1
H H2A 0.773 0.5055 0.3467 0.013 Uiso calc U R 1
H H2B 0.6698 0.5025 0.411 0.013 Uiso calc U R 1
C C3 0.7126(2) 0.5721(2) 0.19502(10) 0.0109(4) Uani d . . 1
H H3 0.7711 0.5215 0.1582 0.013 Uiso calc U R 1
C C11 0.7714(2) 0.3221(2) 0.28266(10) 0.0111(4) Uani d . . 1
C C12 0.9153(2) 0.2741(2) 0.26214(11) 0.0150(5) Uani d . . 1
C C13 0.9974(2) 0.1537(2) 0.28636(12) 0.0174(5) Uani d . . 1
H H13 1.0936 0.1222 0.273 0.021 Uiso calc U R 1
C C14 0.9458(2) 0.0778(2) 0.32887(11) 0.0168(5) Uani d . . 1
C C15 0.8054(2) 0.1269(2) 0.34904(11) 0.0156(5) Uani d . . 1
H H15 0.7678 0.0765 0.3784 0.019 Uiso calc U R 1
C C16 0.7183(2) 0.2464(2) 0.32806(10) 0.0127(5) Uani d . . 1
C C17 0.9908(2) 0.3409(2) 0.21515(13) 0.0237(6) Uani d . . 1
H H17A 1.0901 0.2899 0.2125 0.036 Uiso calc U R 1
H H17B 0.9722 0.4213 0.2312 0.036 Uiso calc U R 1
H H17C 0.959 0.3551 0.1712 0.036 Uiso calc U R 1
C C18 1.0378(3) -0.0525(2) 0.35264(13) 0.0270(6) Uani d . . 1
H H18A 1.0194 -0.1128 0.3314 0.041 Uiso calc U R 1
H H18B 1.0195 -0.0652 0.4007 0.041 Uiso calc U R 1
H H18C 1.1345 -0.0643 0.3413 0.041 Uiso calc U R 1
C C19 0.5703(2) 0.2887(2) 0.35813(12) 0.0176(5) Uani d . . 1
H H19A 0.552 0.216 0.3783 0.026 Uiso calc U R 1
H H19B 0.5087 0.3321 0.3236 0.026 Uiso calc U R 1
H H19C 0.5543 0.3455 0.3919 0.026 Uiso calc U R 1
C C21 0.5226(2) 0.4453(2) 0.20986(10) 0.0120(5) Uani d . . 1
C C22 0.5788(2) 0.3699(2) 0.15620(11) 0.0146(5) Uani d . . 1
C C23 0.4899(3) 0.3507(2) 0.12000(11) 0.0190(5) Uani d . . 1
H H23 0.5282 0.3001 0.0841 0.023 Uiso calc U R 1
C C24 0.3483(3) 0.4021(2) 0.13415(12) 0.0207(5) Uani d . . 1
C C25 0.2948(2) 0.4735(2) 0.18776(11) 0.0174(5) Uani d . . 1
H H25 0.1977 0.5076 0.1988 0.021 Uiso calc U R 1
C C26 0.3770(2) 0.4975(2) 0.22604(11) 0.0134(5) Uani d . . 1
C C27 0.7308(2) 0.3077(2) 0.13393(12) 0.0202(5) Uani d . . 1
H H27A 0.744 0.2557 0.0982 0.03 Uiso calc U R 1
H H27B 0.7797 0.2555 0.1711 0.03 Uiso calc U R 1
H H27C 0.7672 0.3716 0.118 0.03 Uiso calc U R 1
C C28 0.2557(3) 0.3824(3) 0.09201(13) 0.0311(7) Uani d . . 1
H H28A 0.2727 0.413 0.0461 0.047 Uiso calc U R 1
H H28B 0.1591 0.4282 0.1083 0.047 Uiso calc U R 1
H H28C 0.2754 0.2933 0.0943 0.047 Uiso calc U R 1
C C29 0.3001(2) 0.5754(2) 0.28320(11) 0.0177(5) Uani d . . 1
H H29A 0.201 0.6114 0.2787 0.027 Uiso calc U R 1
H H29B 0.3317 0.6426 0.283 0.027 Uiso calc U R 1
H H29C 0.3179 0.5226 0.3249 0.027 Uiso calc U R 1
C C31 0.7976(2) 0.66439(19) 0.43130(11) 0.0105(4) Uani d . . 1
C C32 0.7773(2) 0.64550(19) 0.49968(11) 0.0119(5) Uani d . . 1
F F32 0.66039(13) 0.63270(12) 0.52773(6) 0.0178(3) Uani d . . 1
C C33 0.8689(2) 0.6395(2) 0.54208(10) 0.0133(5) Uani d . . 1
F F33 0.84018(14) 0.62323(12) 0.60803(6) 0.0208(3) Uani d . . 1
C C34 0.9909(2) 0.6489(2) 0.51673(11) 0.0136(5) Uani d . . 1
F F34 1.08063(14) 0.64379(12) 0.55738(7) 0.0206(3) Uani d . . 1
C C35 1.0205(2) 0.6610(2) 0.44918(11) 0.0131(5) Uani d . . 1
F F35 1.14340(13) 0.66202(12) 0.42344(7) 0.0191(3) Uani d . . 1
C C36 0.9254(2) 0.66768(19) 0.40853(10) 0.0116(5) Uani d . . 1
F F36 0.96515(13) 0.67593(13) 0.34274(6) 0.0190(3) Uani d . . 1
C C41 0.5287(2) 0.7850(2) 0.41688(10) 0.0119(5) Uani d . . 1
C C42 0.5110(2) 0.9082(2) 0.41819(11) 0.0141(5) Uani d . . 1
F F42 0.61630(13) 0.94368(12) 0.39545(7) 0.0196(3) Uani d . . 1
C C43 0.3920(2) 0.9999(2) 0.44392(11) 0.0153(5) Uani d . . 1
F F43 0.38352(14) 1.11699(12) 0.44425(7) 0.0228(3) Uani d . . 1
C C44 0.2826(2) 0.9704(2) 0.47101(11) 0.0164(5) Uani d . . 1
F F44 0.16541(14) 1.05808(12) 0.49635(7) 0.0245(3) Uani d . . 1
C C45 0.2953(2) 0.8490(2) 0.47325(11) 0.0151(5) Uani d . . 1
F F45 0.19036(14) 0.81859(13) 0.50161(7) 0.0222(3) Uani d . . 1
C C46 0.4164(2) 0.7599(2) 0.44658(11) 0.0125(5) Uani d . . 1
F F46 0.42196(13) 0.64212(12) 0.45263(6) 0.0185(3) Uani d . . 1
C C51 0.6893(2) 0.7623(2) 0.09739(11) 0.0130(5) Uani d . . 1
C C52 0.8125(2) 0.6975(2) 0.06024(11) 0.0150(5) Uani d . . 1
F F52 0.88297(14) 0.57310(12) 0.07367(7) 0.0226(3) Uani d . . 1
C C53 0.8718(2) 0.7518(2) 0.00804(11) 0.0189(5) Uani d . . 1
F F53 0.99098(15) 0.68251(14) -0.02556(7) 0.0274(3) Uani d . . 1
C C54 0.8089(3) 0.8771(2) -0.00994(12) 0.0219(6) Uani d . . 1
F F54 0.86577(17) 0.93113(15) -0.06039(7) 0.0362(4) Uani d . . 1
C C55 0.6864(3) 0.9469(2) 0.02465(12) 0.0220(6) Uani d . . 1
F F55 0.62270(16) 1.06997(13) 0.00798(7) 0.0318(4) Uani d . . 1
C C56 0.6300(2) 0.8883(2) 0.07606(11) 0.0162(5) Uani d . . 1
F F56 0.50791(14) 0.96222(12) 0.10696(7) 0.0215(3) Uani d . . 1
C C61 0.4583(2) 0.7305(2) 0.14526(11) 0.0128(5) Uani d . . 1
C C62 0.4493(2) 0.6733(2) 0.09242(11) 0.0142(5) Uani d . . 1
F F62 0.56796(14) 0.59772(12) 0.05970(6) 0.0195(3) Uani d . . 1
C C63 0.3275(3) 0.6868(2) 0.07099(11) 0.0193(5) Uani d . . 1
F F63 0.32613(16) 0.62684(15) 0.02040(7) 0.0290(4) Uani d . . 1
C C64 0.2050(3) 0.7633(2) 0.10288(13) 0.0227(6) Uani d . . 1
F F64 0.08423(16) 0.77727(16) 0.08350(8) 0.0371(4) Uani d . . 1
C C65 0.2069(2) 0.8239(2) 0.15498(13) 0.0215(5) Uani d . . 1
F F65 0.08780(14) 0.89811(15) 0.18620(8) 0.0350(4) Uani d . . 1
C C66 0.3318(2) 0.8069(2) 0.17484(11) 0.0163(5) Uani d . . 1
F F66 0.32477(14) 0.86925(13) 0.22690(7) 0.0240(3) Uani d . . 1
C C71 0.4482(3) 0.0960(3) 0.22673(14) 0.0294(6) Uani d . . 1
H H71A 0.4182 0.1426 0.184 0.035 Uiso calc U R 1
H H71B 0.4391 0.0152 0.229 0.035 Uiso calc U R 1
Cl Cl1 0.34028(7) 0.18168(6) 0.29191(3) 0.03199(16) Uani d . . 1
Cl Cl2 0.62300(7) 0.06803(6) 0.23023(4) 0.03488(17) Uani d . . 1

loop_
_atom_site_aniso_label
_atom_site_aniso_U_11
_atom_site_aniso_U_22
_atom_site_aniso_U_33
_atom_site_aniso_U_12
_atom_site_aniso_U_13
_atom_site_aniso_U_23
P1 0.0096(3) 0.0103(3) 0.0095(3) -0.0047(2) -0.0006(2) -0.0012(2)
S1 0.0134(3) 0.0117(3) 0.0111(3) -0.0067(2) -0.0022(2) 0.0002(2)
B1 0.0132(13) 0.0143(13) 0.0103(12) -0.0070(11) -0.0015(10) 0.0004(10)
B2 0.0150(13) 0.0116(12) 0.0101(12) -0.0055(11) -0.0012(10) -0.0023(10)
O1 0.0123(8) 0.0130(8) 0.0144(8) -0.0065(6) -0.0034(6) -0.0007(6)
O2 0.0137(8) 0.0125(8) 0.0114(8) -0.0043(6) -0.0045(6) -0.0019(6)
O3 0.0183(8) 0.0129(8) 0.0111(8) -0.0084(7) -0.0036(6) -0.0001(6)
C1 0.0111(11) 0.0102(11) 0.0121(11) -0.0040(9) -0.0009(9) -0.0029(9)
C2 0.0111(11) 0.0133(11) 0.0090(10) -0.0048(9) -0.0012(9) -0.0012(9)
C3 0.0106(11) 0.0145(11) 0.0096(11) -0.0073(9) -0.0008(9) -0.0003(9)
C11 0.0123(11) 0.0109(11) 0.0107(11) -0.0045(9) -0.0032(9) -0.0014(8)
C12 0.0134(12) 0.0158(12) 0.0161(12) -0.0065(10) -0.0003(10) -0.0010(9)
C13 0.0115(11) 0.0175(12) 0.0206(12) -0.0035(10) -0.0001(10) -0.0026(10)
C14 0.0203(13) 0.0144(12) 0.0154(12) -0.0064(10) -0.0030(10) -0.0005(9)
C15 0.0202(12) 0.0167(12) 0.0127(11) -0.0110(10) -0.0012(10) 0.0014(9)
C16 0.0168(12) 0.0153(11) 0.0090(11) -0.0090(10) -0.0016(9) -0.0020(9)
C17 0.0107(12) 0.0188(13) 0.0339(15) -0.0026(10) 0.0034(11) 0.0061(11)
C18 0.0244(14) 0.0175(13) 0.0311(15) -0.0035(11) -0.0014(12) 0.0066(11)
C19 0.0173(12) 0.0182(12) 0.0165(12) -0.0084(10) 0.0003(10) 0.0028(9)
C21 0.0145(11) 0.0147(11) 0.0098(11) -0.0088(9) -0.0029(9) 0.0013(9)
C22 0.0198(12) 0.0144(11) 0.0118(11) -0.0102(10) 0.0001(9) 0.0007(9)
C23 0.0293(14) 0.0220(13) 0.0113(11) -0.0161(11) 0.0000(10) -0.0032(10)
C24 0.0274(14) 0.0302(14) 0.0140(12) -0.0218(12) -0.0047(10) 0.0030(10)
C25 0.0152(12) 0.0252(13) 0.0156(12) -0.0134(10) -0.0021(10) 0.0036(10)
C26 0.0149(12) 0.0150(11) 0.0119(11) -0.0086(10) -0.0015(9) 0.0020(9)
C27 0.0229(13) 0.0215(13) 0.0172(12) -0.0089(11) 0.0021(10) -0.0092(10)
C28 0.0333(16) 0.0560(19) 0.0202(14) -0.0329(15) -0.0047(12) -0.0045(13)
C29 0.0095(11) 0.0246(13) 0.0184(12) -0.0052(10) -0.0016(10) -0.0045(10)
C31 0.0118(11) 0.0055(10) 0.0138(11) -0.0024(9) -0.0016(9) -0.0028(8)
C32 0.0105(11) 0.0090(10) 0.0150(11) -0.0031(9) 0.0009(9) -0.0021(9)
F32 0.0150(7) 0.0240(7) 0.0140(7) -0.0097(6) 0.0023(5) 0.0009(5)
C33 0.0193(12) 0.0096(11) 0.0085(11) -0.0027(9) -0.0023(9) -0.0018(8)
F33 0.0268(8) 0.0240(7) 0.0092(6) -0.0073(6) -0.0035(6) -0.0007(5)
C34 0.0158(12) 0.0080(11) 0.0177(12) -0.0024(9) -0.0110(10) -0.0010(9)
F34 0.0232(8) 0.0200(7) 0.0224(7) -0.0091(6) -0.0137(6) -0.0006(6)
C35 0.0099(11) 0.0088(11) 0.0207(12) -0.0038(9) -0.0011(9) -0.0016(9)
F35 0.0118(7) 0.0240(7) 0.0237(7) -0.0093(6) -0.0030(6) -0.0011(6)
C36 0.0154(12) 0.0100(11) 0.0081(11) -0.0042(9) 0.0000(9) -0.0009(8)
F36 0.0149(7) 0.0318(8) 0.0102(6) -0.0102(6) 0.0007(5) -0.0012(6)
C41 0.0129(11) 0.0126(11) 0.0105(11) -0.0042(9) -0.0050(9) -0.0008(9)
C42 0.0142(12) 0.0176(12) 0.0141(11) -0.0093(10) -0.0030(9) -0.0016(9)
F42 0.0185(7) 0.0168(7) 0.0273(8) -0.0118(6) 0.0044(6) -0.0061(6)
C43 0.0214(13) 0.0093(11) 0.0152(12) -0.0057(10) -0.0033(10) -0.0011(9)
F43 0.0287(8) 0.0109(7) 0.0279(8) -0.0076(6) 0.0027(6) -0.0054(6)
C44 0.0141(12) 0.0148(12) 0.0159(12) 0.0000(10) -0.0017(10) -0.0050(9)
F44 0.0189(7) 0.0174(7) 0.0296(8) -0.0003(6) 0.0050(6) -0.0078(6)
C45 0.0139(12) 0.0208(12) 0.0138(11) -0.0099(10) -0.0011(9) -0.0027(9)
F45 0.0167(7) 0.0264(8) 0.0276(8) -0.0132(6) 0.0073(6) -0.0105(6)
C46 0.0151(12) 0.0112(11) 0.0132(11) -0.0057(9) -0.0048(9) -0.0020(9)
F46 0.0196(7) 0.0141(7) 0.0243(7) -0.0097(6) 0.0044(6) -0.0068(6)
C51 0.0161(12) 0.0153(11) 0.0120(11) -0.0095(10) -0.0055(9) -0.0004(9)
C52 0.0170(12) 0.0165(12) 0.0138(12) -0.0086(10) -0.0046(10) 0.0004(9)
F52 0.0219(8) 0.0160(7) 0.0223(7) -0.0034(6) 0.0062(6) 0.0005(6)
C53 0.0191(13) 0.0272(13) 0.0137(12) -0.0126(11) -0.0002(10) -0.0036(10)
F53 0.0255(8) 0.0327(8) 0.0221(8) -0.0133(7) 0.0092(6) -0.0031(6)
C54 0.0292(14) 0.0285(14) 0.0148(12) -0.0205(12) -0.0021(11) 0.0052(10)
F54 0.0438(10) 0.0375(9) 0.0276(8) -0.0242(8) 0.0065(7) 0.0112(7)
C55 0.0311(15) 0.0165(12) 0.0220(13) -0.0132(11) -0.0103(11) 0.0073(10)
F55 0.0415(9) 0.0178(8) 0.0326(9) -0.0118(7) -0.0057(7) 0.0114(6)
C56 0.0176(12) 0.0182(12) 0.0147(12) -0.0084(10) -0.0049(10) 0.0000(9)
F56 0.0212(7) 0.0152(7) 0.0219(7) -0.0019(6) -0.0026(6) 0.0020(6)
C61 0.0161(12) 0.0116(11) 0.0116(11) -0.0073(9) -0.0037(9) 0.0039(9)
C62 0.0175(12) 0.0163(12) 0.0098(11) -0.0087(10) -0.0015(9) 0.0021(9)
F62 0.0231(7) 0.0246(7) 0.0142(7) -0.0127(6) 0.0025(6) -0.0066(6)
C63 0.0298(14) 0.0242(13) 0.0115(11) -0.0178(11) -0.0080(10) 0.0034(10)
F63 0.0391(9) 0.0456(9) 0.0152(7) -0.0281(8) -0.0079(7) -0.0031(7)
C64 0.0176(13) 0.0283(14) 0.0265(14) -0.0127(11) -0.0138(11) 0.0078(11)
F64 0.0229(8) 0.0538(11) 0.0416(10) -0.0191(8) -0.0173(7) 0.0008(8)
C65 0.0133(12) 0.0201(13) 0.0275(14) -0.0036(10) -0.0017(11) -0.0009(11)
F65 0.0121(7) 0.0372(9) 0.0506(10) -0.0031(7) -0.0006(7) -0.0118(8)
C66 0.0185(12) 0.0154(12) 0.0162(12) -0.0068(10) -0.0040(10) -0.0023(9)
F66 0.0183(7) 0.0270(8) 0.0279(8) -0.0071(6) 0.0020(6) -0.0165(6)
C71 0.0307(15) 0.0248(14) 0.0354(16) -0.0108(12) -0.0078(13) -0.0073(12)
Cl1 0.0356(4) 0.0329(4) 0.0296(4) -0.0138(3) -0.0058(3) -0.0062(3)
Cl2 0.0314(4) 0.0243(3) 0.0504(4) -0.0123(3) -0.0081(3) 0.0002(3)

loop_
_atom_type_symbol
_atom_type_description
_atom_type_scat_dispersion_real
_atom_type_scat_dispersion_imag
_atom_type_scat_source
C C 0.0033 0.0016 'International Tables Vol C Tables 4.2.6.8 and 6.1.1.4'
H H 0.0000 0.0000 'International Tables Vol C Tables 4.2.6.8 and 6.1.1.4'
B B 0.0013 0.0007 'International Tables Vol C Tables 4.2.6.8 and 6.1.1.4'
O O 0.0106 0.0060 'International Tables Vol C Tables 4.2.6.8 and 6.1.1.4'
F F 0.0171 0.0103 'International Tables Vol C Tables 4.2.6.8 and 6.1.1.4'
P P 0.1023 0.0942 'International Tables Vol C Tables 4.2.6.8 and 6.1.1.4'
S S 0.1246 0.1234 'International Tables Vol C Tables 4.2.6.8 and 6.1.1.4'
Cl Cl 0.1484 0.1585 'International Tables Vol C Tables 4.2.6.8 and 6.1.1.4'

loop_
_geom_angle_atom_site_label_1
_geom_angle_atom_site_label_2
_geom_angle_atom_site_label_3
_geom_angle
C1 P1 C11 107.44(10)
C1 P1 C21 116.70(10)
C11 P1 C21 108.35(10)
C1 P1 C3 103.51(10)
C11 P1 C3 115.40(10)
C21 P1 C3 105.72(10)
O3 S1 O2 106.13(9)
O3 S1 O1 107.73(8)
O2 S1 O1 97.03(8)
C2 B1 O3 107.88(17)
C2 B1 C31 112.52(18)
O3 B1 C31 104.40(16)
C2 B1 C41 118.70(19)
O3 B1 C41 101.83(17)
C31 B1 C41 109.96(18)
O2 B2 C61 110.23(18)
O2 B2 C51 105.76(17)
C61 B2 C51 109.41(18)
O2 B2 C3 98.73(17)
C61 B2 C3 119.86(18)
C51 B2 C3 111.55(18)
C3 O1 S1 114.17(13)
B2 O2 S1 111.05(13)
S1 O3 B1 144.23(14)
C2 C1 P1 112.33(14)
C2 C1 H1A 109.1
P1 C1 H1A 109.1
C2 C1 H1B 109.1
P1 C1 H1B 109.1
H1A C1 H1B 107.9
C1 C2 B1 114.60(18)
C1 C2 H2A 108.6
B1 C2 H2A 108.6
C1 C2 H2B 108.6
B1 C2 H2B 108.6
H2A C2 H2B 107.6
O1 C3 B2 102.03(16)
O1 C3 P1 107.90(13)
B2 C3 P1 121.37(15)
O1 C3 H3 108.3
B2 C3 H3 108.3
P1 C3 H3 108.3
C16 C11 C12 118.5(2)
C16 C11 P1 115.38(16)
C12 C11 P1 126.07(16)
C13 C12 C11 118.5(2)
C13 C12 C17 115.3(2)
C11 C12 C17 126.2(2)
C14 C13 C12 123.3(2)
C14 C13 H13 118.3
C12 C13 H13 118.3
C13 C14 C15 117.3(2)
C13 C14 C18 121.5(2)
C15 C14 C18 121.2(2)
C16 C15 C14 122.5(2)
C16 C15 H15 118.7
C14 C15 H15 118.7
C15 C16 C11 119.7(2)
C15 C16 C19 115.91(19)
C11 C16 C19 124.3(2)
C12 C17 H17A 109.5
C12 C17 H17B 109.5
H17A C17 H17B 109.5
C12 C17 H17C 109.5
H17A C17 H17C 109.5
H17B C17 H17C 109.5
C14 C18 H18A 109.5
C14 C18 H18B 109.5
H18A C18 H18B 109.5
C14 C18 H18C 109.5
H18A C18 H18C 109.5
H18B C18 H18C 109.5
C16 C19 H19A 109.5
C16 C19 H19B 109.5
H19A C19 H19B 109.5
C16 C19 H19C 109.5
H19A C19 H19C 109.5
H19B C19 H19C 109.5
C22 C21 C26 119.1(2)
C22 C21 P1 117.41(17)
C26 C21 P1 123.43(16)
C23 C22 C21 119.0(2)
C23 C22 C27 116.1(2)
C21 C22 C27 124.9(2)
C24 C23 C22 122.8(2)
C24 C23 H23 118.6
C22 C23 H23 118.6
C23 C24 C25 117.6(2)
C23 C24 C28 120.9(2)
C25 C24 C28 121.5(2)
C24 C25 C26 122.9(2)
C24 C25 H25 118.5
C26 C25 H25 118.5
C25 C26 C21 118.5(2)
C25 C26 C29 115.3(2)
C21 C26 C29 126.2(2)
C22 C27 H27A 109.5
C22 C27 H27B 109.5
H27A C27 H27B 109.5
C22 C27 H27C 109.5
H27A C27 H27C 109.5
H27B C27 H27C 109.5
C24 C28 H28A 109.5
C24 C28 H28B 109.5
H28A C28 H28B 109.5
C24 C28 H28C 109.5
H28A C28 H28C 109.5
H28B C28 H28C 109.5
C26 C29 H29A 109.5
C26 C29 H29B 109.5
H29A C29 H29B 109.5
C26 C29 H29C 109.5
H29A C29 H29C 109.5
H29B C29 H29C 109.5
C32 C31 C36 113.4(2)
C32 C31 B1 119.73(19)
C36 C31 B1 126.81(19)
F32 C32 C33 116.58(19)
F32 C32 C31 119.13(19)
C33 C32 C31 124.3(2)
F33 C33 C34 119.9(2)
F33 C33 C32 120.6(2)
C34 C33 C32 119.5(2)
F34 C34 C33 120.1(2)
F34 C34 C35 120.9(2)
C33 C34 C35 119.0(2)
F35 C35 C34 119.8(2)
F35 C35 C36 120.5(2)
C34 C35 C36 119.6(2)
F36 C36 C35 115.44(19)
F36 C36 C31 120.57(19)
C35 C36 C31 124.0(2)
C46 C41 C42 113.8(2)
C46 C41 B1 125.67(19)
C42 C41 B1 120.40(19)
F42 C42 C43 115.62(19)
F42 C42 C41 120.1(2)
C43 C42 C41 124.2(2)
F43 C43 C44 119.9(2)
F43 C43 C42 120.7(2)
C44 C43 C42 119.4(2)
F44 C44 C43 120.6(2)
F44 C44 C45 120.2(2)
C43 C44 C45 119.2(2)
F45 C45 C44 119.5(2)
F45 C45 C46 121.0(2)
C44 C45 C46 119.5(2)
F46 C46 C45 115.74(19)
F46 C46 C41 120.43(19)
C45 C46 C41 123.8(2)
C56 C51 C52 113.2(2)
C56 C51 B2 117.67(19)
C52 C51 B2 129.2(2)
F52 C52 C53 115.1(2)
F52 C52 C51 120.93(19)
C53 C52 C51 124.0(2)
F53 C53 C54 119.7(2)
F53 C53 C52 120.4(2)
C54 C53 C52 119.9(2)
F54 C54 C53 120.5(2)
F54 C54 C55 120.4(2)
C53 C54 C55 119.1(2)
F55 C55 C54 120.2(2)
F55 C55 C56 120.7(2)
C54 C55 C56 119.0(2)
F56 C56 C55 115.8(2)
F56 C56 C51 119.41(19)
C55 C56 C51 124.8(2)
C66 C61 C62 114.0(2)
C66 C61 B2 127.3(2)
C62 C61 B2 118.55(19)
F62 C62 C63 117.1(2)
F62 C62 C61 118.4(2)
C63 C62 C61 124.5(2)
F63 C63 C62 121.4(2)
F63 C63 C64 119.9(2)
C62 C63 C64 118.7(2)
F64 C64 C65 120.3(2)
F64 C64 C63 120.0(2)
C65 C64 C63 119.7(2)
F65 C65 C64 119.8(2)
F65 C65 C66 120.7(2)
C64 C65 C66 119.5(2)
F66 C66 C65 115.8(2)
F66 C66 C61 120.5(2)
C65 C66 C61 123.6(2)
Cl1 C71 Cl2 111.70(15)
Cl1 C71 H71A 109.3
Cl2 C71 H71A 109.3
Cl1 C71 H71B 109.3
Cl2 C71 H71B 109.3
H71A C71 H71B 107.9

loop_
_geom_bond_atom_site_label_1
_geom_bond_atom_site_label_2
_geom_bond_distance
P1 C1 1.819(2)
P1 C11 1.830(2)
P1 C21 1.835(2)
P1 C3 1.851(2)
S1 O3 1.4834(16)
S1 O2 1.5533(16)
S1 O1 1.6349(15)
B1 C2 1.602(3)
B1 O3 1.626(3)
B1 C31 1.630(3)
B1 C41 1.636(3)
B2 O2 1.548(3)
B2 C61 1.613(3)
B2 C51 1.659(3)
B2 C3 1.666(3)
O1 C3 1.478(3)
C1 C2 1.551(3)
C1 H1A 0.99
C1 H1B 0.99
C2 H2A 0.99
C2 H2B 0.99
C3 H3 1.0
C11 C16 1.420(3)
C11 C12 1.422(3)
C12 C13 1.395(3)
C12 C17 1.511(3)
C13 C14 1.382(3)
C13 H13 0.95
C14 C15 1.388(3)
C14 C18 1.505(3)
C15 C16 1.384(3)
C15 H15 0.95
C16 C19 1.510(3)
C17 H17A 0.98
C17 H17B 0.98
C17 H17C 0.98
C18 H18A 0.98
C18 H18B 0.98
C18 H18C 0.98
C19 H19A 0.98
C19 H19B 0.98
C19 H19C 0.98
C21 C22 1.417(3)
C21 C26 1.424(3)
C22 C23 1.393(3)
C22 C27 1.510(3)
C23 C24 1.381(4)
C23 H23 0.95
C24 C25 1.389(3)
C24 C28 1.510(3)
C25 C26 1.393(3)
C25 H25 0.95
C26 C29 1.515(3)
C27 H27A 0.98
C27 H27B 0.98
C27 H27C 0.98
C28 H28A 0.98
C28 H28B 0.98
C28 H28C 0.98
C29 H29A 0.98
C29 H29B 0.98
C29 H29C 0.98
C31 C32 1.391(3)
C31 C36 1.391(3)
C32 F32 1.354(2)
C32 C33 1.379(3)
C33 F33 1.349(2)
C33 C34 1.373(3)
C34 F34 1.340(3)
C34 C35 1.378(3)
C35 F35 1.345(2)
C35 C36 1.379(3)
C36 F36 1.358(2)
C41 C46 1.387(3)
C41 C42 1.390(3)
C42 F42 1.355(3)
C42 C43 1.378(3)
C43 F43 1.348(2)
C43 C44 1.373(3)
C44 F44 1.343(3)
C44 C45 1.377(3)
C45 F45 1.342(3)
C45 C46 1.384(3)
C46 F46 1.355(2)
C51 C56 1.390(3)
C51 C52 1.393(3)
C52 F52 1.356(3)
C52 C53 1.380(3)
C53 F53 1.345(3)
C53 C54 1.371(4)
C54 F54 1.340(3)
C54 C55 1.378(4)
C55 F55 1.346(3)
C55 C56 1.381(3)
C56 F56 1.357(3)
C61 C66 1.385(3)
C61 C62 1.391(3)
C62 F62 1.358(3)
C62 C63 1.375(3)
C63 F63 1.342(3)
C63 C64 1.379(4)
C64 F64 1.345(3)
C64 C65 1.374(4)
C65 F65 1.341(3)
C65 C66 1.381(3)
C66 F66 1.357(3)
C71 Cl1 1.764(3)
C71 Cl2 1.770(3)
C71 H71A 0.99
C71 H71B 0.99

loop_
_geom_torsion_atom_site_label_1
_geom_torsion_atom_site_label_2
_geom_torsion_atom_site_label_3
_geom_torsion_atom_site_label_4
_geom_torsion
O3 S1 O1 C3 113.55(14)
O2 S1 O1 C3 4.08(14)
C61 B2 O2 S1 168.54(14)
C51 B2 O2 S1 -73.30(18)
C3 B2 O2 S1 42.14(17)
O3 S1 O2 B2 -140.64(13)
O1 S1 O2 B2 -29.84(14)
O2 S1 O3 B1 78.8(2)
O1 S1 O3 B1 -24.2(3)
C2 B1 O3 S1 2.2(3)
C31 B1 O3 S1 122.1(2)
C41 B1 O3 S1 -123.4(2)
C11 P1 C1 C2 42.54(17)
C21 P1 C1 C2 164.37(14)
C3 P1 C1 C2 -80.00(16)
P1 C1 C2 B1 129.23(17)
O3 B1 C2 C1 -63.5(2)
C31 B1 C2 C1 -178.08(17)
C41 B1 C2 C1 51.5(3)
S1 O1 C3 B2 19.98(18)
S1 O1 C3 P1 -108.93(12)
O2 B2 C3 O1 -35.46(18)
C61 B2 C3 O1 -154.90(18)
C51 B2 C3 O1 75.4(2)
O2 B2 C3 P1 84.42(18)
C61 B2 C3 P1 -35.0(3)
C51 B2 C3 P1 -164.73(15)
C1 P1 C3 O1 52.03(15)
C11 P1 C3 O1 -65.05(16)
C21 P1 C3 O1 175.24(13)
C1 P1 C3 B2 -64.94(18)
C11 P1 C3 B2 177.98(16)
C21 P1 C3 B2 58.27(19)
C1 P1 C11 C16 64.88(18)
C21 P1 C11 C16 -62.02(18)
C3 P1 C11 C16 179.73(15)
C1 P1 C11 C12 -117.2(2)
C21 P1 C11 C12 115.9(2)
C3 P1 C11 C12 -2.4(2)
C16 C11 C12 C13 1.4(3)
P1 C11 C12 C13 -176.39(17)
C16 C11 C12 C17 -179.1(2)
P1 C11 C12 C17 3.0(3)
C11 C12 C13 C14 0.7(4)
C17 C12 C13 C14 -178.8(2)
C12 C13 C14 C15 -1.5(4)
C12 C13 C14 C18 178.7(2)
C13 C14 C15 C16 0.2(3)
C18 C14 C15 C16 179.9(2)
C14 C15 C16 C11 1.9(3)
C14 C15 C16 C19 -176.0(2)
C12 C11 C16 C15 -2.7(3)
P1 C11 C16 C15 175.35(17)
C12 C11 C16 C19 175.1(2)
P1 C11 C16 C19 -6.9(3)
C1 P1 C21 C22 -177.27(16)
C11 P1 C21 C22 -55.92(19)
C3 P1 C21 C22 68.33(19)
C1 P1 C21 C26 4.1(2)
C11 P1 C21 C26 125.46(19)
C3 P1 C21 C26 -110.29(19)
C26 C21 C22 C23 1.1(3)
P1 C21 C22 C23 -177.53(17)
C26 C21 C22 C27 -179.4(2)
P1 C21 C22 C27 2.0(3)
C21 C22 C23 C24 -0.1(3)
C27 C22 C23 C24 -179.6(2)
C22 C23 C24 C25 -1.3(4)
C22 C23 C24 C28 177.8(2)
C23 C24 C25 C26 1.7(3)
C28 C24 C25 C26 -177.4(2)
C24 C25 C26 C21 -0.6(3)
C24 C25 C26 C29 -178.9(2)
C22 C21 C26 C25 -0.8(3)
P1 C21 C26 C25 177.78(16)
C22 C21 C26 C29 177.3(2)
P1 C21 C26 C29 -4.1(3)
C2 B1 C31 C32 -86.3(2)
O3 B1 C31 C32 156.95(18)
C41 B1 C31 C32 48.4(3)
C2 B1 C31 C36 94.9(2)
O3 B1 C31 C36 -21.9(3)
C41 B1 C31 C36 -130.4(2)
C36 C31 C32 F32 -175.93(18)
B1 C31 C32 F32 5.1(3)
C36 C31 C32 C33 4.5(3)
B1 C31 C32 C33 -174.4(2)
F32 C32 C33 F33 -0.8(3)
C31 C32 C33 F33 178.73(19)
F32 C32 C33 C34 178.53(18)
C31 C32 C33 C34 -1.9(3)
F33 C33 C34 F34 -0.9(3)
C32 C33 C34 F34 179.70(19)
F33 C33 C34 C35 177.68(19)
C32 C33 C34 C35 -1.7(3)
F34 C34 C35 F35 3.0(3)
C33 C34 C35 F35 -175.59(19)
F34 C34 C35 C36 -179.15(19)
C33 C34 C35 C36 2.3(3)
F35 C35 C36 F36 -0.4(3)
C34 C35 C36 F36 -178.23(19)
F35 C35 C36 C31 178.54(19)
C34 C35 C36 C31 0.7(3)
C32 C31 C36 F36 174.98(18)
B1 C31 C36 F36 -6.2(3)
C32 C31 C36 C35 -3.9(3)
B1 C31 C36 C35 175.0(2)
C2 B1 C41 C46 19.6(3)
O3 B1 C41 C46 137.7(2)
C31 B1 C41 C46 -112.0(2)
C2 B1 C41 C42 -164.8(2)
O3 B1 C41 C42 -46.7(2)
C31 B1 C41 C42 63.6(3)
C46 C41 C42 F42 175.00(19)
B1 C41 C42 F42 -1.1(3)
C46 C41 C42 C43 -2.5(3)
B1 C41 C42 C43 -178.6(2)
F42 C42 C43 F43 1.5(3)
C41 C42 C43 F43 179.0(2)
F42 C42 C43 C44 -176.8(2)
C41 C42 C43 C44 0.7(4)
F43 C43 C44 F44 1.8(3)
C42 C43 C44 F44 -179.9(2)
F43 C43 C44 C45 -176.8(2)
C42 C43 C44 C45 1.5(3)
F44 C44 C45 F45 -0.8(3)
C43 C44 C45 F45 177.8(2)
F44 C44 C45 C46 179.6(2)
C43 C44 C45 C46 -1.8(3)
F45 C45 C46 F46 -1.6(3)
C44 C45 C46 F46 178.1(2)
F45 C45 C46 C41 -179.7(2)
C44 C45 C46 C41 -0.1(3)
C42 C41 C46 F46 -175.94(19)
B1 C41 C46 F46 -0.1(3)
C42 C41 C46 C45 2.1(3)
B1 C41 C46 C45 178.0(2)
O2 B2 C51 C56 -56.7(3)
C61 B2 C51 C56 62.0(3)
C3 B2 C51 C56 -163.07(19)
O2 B2 C51 C52 122.0(2)
C61 B2 C51 C52 -119.3(2)
C3 B2 C51 C52 15.7(3)
C56 C51 C52 F52 -178.9(2)
B2 C51 C52 F52 2.3(4)
C56 C51 C52 C53 0.8(3)
B2 C51 C52 C53 -178.0(2)
F52 C52 C53 F53 0.0(3)
C51 C52 C53 F53 -179.7(2)
F52 C52 C53 C54 179.8(2)
C51 C52 C53 C54 0.0(4)
F53 C53 C54 F54 -0.5(4)
C52 C53 C54 F54 179.7(2)
F53 C53 C54 C55 179.6(2)
C52 C53 C54 C55 -0.2(4)
F54 C54 C55 F55 0.1(4)
C53 C54 C55 F55 180.0(2)
F54 C54 C55 C56 179.5(2)
C53 C54 C55 C56 -0.5(4)
F55 C55 C56 F56 0.8(3)
C54 C55 C56 F56 -178.6(2)
F55 C55 C56 C51 -179.0(2)
C54 C55 C56 C51 1.5(4)
C52 C51 C56 F56 178.57(19)
B2 C51 C56 F56 -2.5(3)
C52 C51 C56 C55 -1.6(3)
B2 C51 C56 C55 177.4(2)
O2 B2 C61 C66 0.2(3)
C51 B2 C61 C66 -115.7(2)
C3 B2 C61 C66 113.6(2)
O2 B2 C61 C62 175.36(18)
C51 B2 C61 C62 59.5(3)
C3 B2 C61 C62 -71.2(3)
C66 C61 C62 F62 179.21(19)
B2 C61 C62 F62 3.4(3)
C66 C61 C62 C63 -1.4(3)
B2 C61 C62 C63 -177.2(2)
F62 C62 C63 F63 0.7(3)
C61 C62 C63 F63 -178.7(2)
F62 C62 C63 C64 -179.7(2)
C61 C62 C63 C64 0.9(4)
F63 C63 C64 F64 0.3(3)
C62 C63 C64 F64 -179.2(2)
F63 C63 C64 C65 179.5(2)
C62 C63 C64 C65 0.0(4)
F64 C64 C65 F65 -0.6(4)
C63 C64 C65 F65 -179.8(2)
F64 C64 C65 C66 179.0(2)
C63 C64 C65 C66 -0.2(4)
F65 C65 C66 F66 0.1(3)
C64 C65 C66 F66 -179.5(2)
F65 C65 C66 C61 179.2(2)
C64 C65 C66 C61 -0.4(4)
C62 C61 C66 F66 -179.76(19)
B2 C61 C66 F66 -4.4(3)
C62 C61 C66 C65 1.1(3)
B2 C61 C66 C65 176.5(2)
